data_1544838
loop_
_publ_author_name
'Roszak, Kinga'
'Katrusiak, Andrzej'
'Dega-Szafran, Zofia'
'Komasa, Anna'
'Kowalczyk, Iwona'
'Szafran, Miros\/law'

_publ_contact_author_address
;
Faculty of Chemistry,
Adam Mickiewicz University,
Umultowska 89b, 61-614 Pozna\'n
Poland
;
_publ_contact_author_email katran@amu.edu.pl
_publ_contact_author_fax +48(61)8291555
_publ_contact_author_name
;
Andrzej Katrusiak
;
_publ_contact_author_phone +48(61)8291590
_publ_section_title
;
 Conformational flexibility and pseudosymmetric aggregation in a betainium
 salt hydrate
;
_journal_name_full 'Structural Chemistry'
_journal_paper_doi 10.1007/s11224-016-0889-4
_journal_year 2016
_chemical_formula_moiety 'C10 H14 N O2, I, H2 O'
_chemical_formula_sum 'C10 H16 I N O3'
_chemical_formula_weight 325.14
_chemical_name_common
;
3-(trimethylammonium)-benzoic acid iodide hydrate
;
_chemical_name_systematic
;
3-(trimethylammonium)-benzoic acid iodide hydrate
;
_space_group_IT_number 7
_symmetry_cell_setting monoclinic
_symmetry_space_group_name_Hall 'P -2yc'
_symmetry_space_group_name_H-M 'P 1 c 1'
_atom_sites_solution_hydrogens geom
_atom_sites_solution_primary direct
_atom_sites_solution_secondary difmap
_audit_creation_method SHELXL
_cell_angle_alpha 90.00
_cell_angle_beta 118.499(16)
_cell_angle_gamma 90.00
_cell_formula_units_Z 8
_cell_length_a 19.5590(17)
_cell_length_b 7.7357(4)
_cell_length_c 19.6890(15)
_cell_measurement_reflns_used 11288
_cell_measurement_temperature 296(2)
_cell_measurement_theta_max 29.23
_cell_measurement_theta_min 2.88
_cell_volume 2618.0(5)
_computing_cell_refinement 'Bruker FRAMBO'
_computing_data_collection 'Bruker FRAMBO'
_computing_data_reduction 'Bruker SHELXTL'
_computing_molecular_graphics
;X-Seed (Barbour, 2001) 
and POV-Ray (Persistence of Vision, 2004)
Mercury (2008)
;
_computing_publication_material 'SHELXL (Sheldrick, 2014)'
_computing_structure_refinement 'SHELXL (Sheldrick, 2014)'
_computing_structure_solution 'SHELXS (Sheldrick, 2014)'
_diffrn_ambient_temperature 296(2)
_diffrn_measured_fraction_theta_full 0.999
_diffrn_measured_fraction_theta_max 0.999
_diffrn_measurement_device_type 'multiwire proportional'
_diffrn_measurement_method 'phi and omega scans'
_diffrn_radiation_monochromator graphite
_diffrn_radiation_source 'fine-focus sealed tube'
_diffrn_radiation_type MoK\a
_diffrn_radiation_wavelength 0.71073
_diffrn_reflns_av_R_equivalents 0.0699
_diffrn_reflns_av_sigmaI/netI 0.0425
_diffrn_reflns_limit_h_max 26
_diffrn_reflns_limit_h_min -25
_diffrn_reflns_limit_k_max 10
_diffrn_reflns_limit_k_min -10
_diffrn_reflns_limit_l_max 26
_diffrn_reflns_limit_l_min -24
_diffrn_reflns_number 23197
_diffrn_reflns_theta_full 26.00
_diffrn_reflns_theta_max 29.23
_diffrn_reflns_theta_min 2.88
_exptl_absorpt_coefficient_mu 2.436
_exptl_absorpt_correction_T_max 0.823
_exptl_absorpt_correction_T_min 0.747
_exptl_absorpt_correction_type multi-scan
_exptl_absorpt_process_details
; 
Correction for absorption was made using XEMP (SHELXTL, 
Sheldrick (2014).
;
_exptl_crystal_colour colourless
_exptl_crystal_density_diffrn 1.650
_exptl_crystal_density_method 'not measured'
_exptl_crystal_description plate
_exptl_crystal_F_000 1280
_exptl_crystal_size_max 0.25
_exptl_crystal_size_mid 0.10
_exptl_crystal_size_min 0.08
_refine_diff_density_max 1.129
_refine_diff_density_min -0.866
_refine_diff_density_rms 0.197
_refine_ls_abs_structure_details 'Flack H D (1983), Acta Cryst. A39, 876-881'
_refine_ls_abs_structure_Flack 0.1(1)
_refine_ls_extinction_expression Fc^*^=kFc[1+0.001xFc^2^\l^3^/sin(2\q)]^-1/4^
_refine_ls_extinction_method SHELXL
_refine_ls_goodness_of_fit_ref 1.006
_refine_ls_hydrogen_treatment constr
_refine_ls_matrix_type full
_refine_ls_number_parameters 554
_refine_ls_number_reflns 11288
_refine_ls_number_restraints 37
_refine_ls_restrained_S_all 1.122
_refine_ls_R_factor_all 0.0998
_refine_ls_R_factor_gt 0.0594
_refine_ls_shift/su_max 0.000
_refine_ls_shift/su_mean 0.000
_refine_ls_structure_factor_coef Fsqd
_refine_ls_weighting_details 'calc w=1/[\s^2^(Fo^2^)+(0.0218P)^2^+0.0533P] where P=(Fo^2^+2Fc^2^)/3'
_refine_ls_weighting_scheme calc
_refine_ls_wR_factor_gt 0.0902
_refine_ls_wR_factor_ref 0.1176
_reflns_number_gt 11200
_reflns_number_total 11288
_reflns_threshold_expression >2sigma(I)
_journal_article_reference 'Structural Chemistry'
_cod_data_source_file CIF.cif
_cod_data_source_block 296K
_cod_original_sg_symbol_H-M Pc
_cod_database_code 1544838

loop_
_symmetry_equiv_pos_as_xyz
'x, y, z'
'x, -y, z+1/2'

loop_
_atom_site_label
_atom_site_type_symbol
_atom_site_fract_x
_atom_site_fract_y
_atom_site_fract_z
_atom_site_U_iso_or_equiv
_atom_site_adp_type
_atom_site_occupancy
_atom_site_symmetry_multiplicity
_atom_site_calc_flag
_atom_site_refinement_flags
_atom_site_disorder_assembly
_atom_site_disorder_group
I1 I 0.13337(6) 0.97384(6) 0.18020(6) 0.0514(4) Uani 1 1 d DU . .
I2 I -0.18722(5) 0.48471(6) 0.01116(5) 0.0530(5) Uani 1 1 d DU . .
I3 I 0.30196(5) 0.52586(6) -0.00144(6) 0.0522(4) Uani 1 1 d DU . .
I4 I 0.62346(5) 0.98478(6) 0.66871(6) 0.0534(5) Uani 1 1 d DU . .
O1 O -0.1216(5) 0.8619(4) -0.1402(5) 0.0560(3) Uani 1 1 d U . .
H1 H -0.1594 0.8078 -0.1442 0.083 Uiso 1 1 calc RD . .
O2 O -0.1496(5) 1.0509(3) -0.0681(6) 0.0480(3) Uani 1 1 d U . .
C7 C -0.10890(7) 0.99980(5) -0.09380(8) 0.02700(3) Uani 1 1 d U . .
C1 C -0.03130(9) 1.09700(2) -0.07170(9) 0.03100(4) Uani 1 1 d DU . .
C2 C -0.01390(7) 1.24560(8) -0.02540(7) 0.02100(3) Uani 1 1 d U . .
H2 H -0.0463 1.2853 -0.0063 0.025 Uiso 1 1 calc R . .
C3 C 0.06090(8) 1.33700(2) -0.00850(8) 0.0370(4) Uani 1 1 d U . .
C4 C 0.10310(8) 1.28110(9) -0.03540(8) 0.0300(4) Uani 1 1 d DU . .
H4 H 0.1482 1.3418 -0.0243 0.035 Uiso 1 1 calc R . .
C5 C 0.08680(9) 1.13600(2) -0.08020(9) 0.0450(5) Uani 1 1 d DU . .
H5 H 0.1195 1.1003 -0.0998 0.054 Uiso 1 1 calc RD . .
C6 C 0.02330(8) 1.04800(2) -0.09490(9) 0.0490(4) Uani 1 1 d DU . .
H6 H 0.0143 0.9455 -0.1228 0.059 Uiso 1 1 calc R . .
N1 N 0.0748(9) 1.4975(5) 0.0422(8) 0.0310(4) Uani 1 1 d U . .
C8 C 0.02740(5) 1.51570(3) 0.08000(6) 0.0570(3) Uani 1 1 d U . .
H8A H -0.0247 1.5459 0.0424 0.085 Uiso 1 1 calc R . .
H8B H 0.0486 1.6050 0.1184 0.085 Uiso 1 1 calc R . .
H8C H 0.0269 1.4084 0.1042 0.085 Uiso 1 1 calc R . .
C9 C 0.16060(4) 1.46570(1) 0.11250(4) 0.0320(9) Uani 1 1 d U . .
H9A H 0.1608 1.3627 0.1397 0.048 Uiso 1 1 calc R . .
H9B H 0.1757 1.5626 0.1471 0.048 Uiso 1 1 calc R . .
H9C H 0.1966 1.4529 0.0926 0.048 Uiso 1 1 calc R . .
C10 C 0.07900(5) 1.64530(1) -0.00180(5) 0.0420(2) Uani 1 1 d U . .
H10A H 0.1200 1.6274 -0.0146 0.064 Uiso 1 1 calc R . .
H10B H 0.0893 1.7484 0.0288 0.064 Uiso 1 1 calc R . .
H10C H 0.0304 1.6575 -0.0484 0.064 Uiso 1 1 calc R . .
O11 O 0.0697(6) 1.5406(3) 0.2625(7) 0.0570(3) Uani 1 1 d U . .
H11 H 0.1070 1.4751 0.2769 0.0850 Uiso 1 1 calc RD . .
O12 O 0.0262(6) 1.3428(5) 0.3151(6) 0.0540(3) Uani 1 1 d U . .
C17 C 0.02230(1) 1.48500(2) 0.28920(1) 0.0560(6) Uani 1 1 d U . .
C11 C -0.04600(9) 1.58700(2) 0.26180(9) 0.0320(4) Uani 1 1 d DU . .
C12 C -0.05800(9) 1.74500(2) 0.21740(9) 0.0390(5) Uani 1 1 d U . .
H12 H -0.0203 1.7831 0.2048 0.046 Uiso 1 1 calc R . .
C13 C -0.12680(9) 1.83900(2) 0.19380(8) 0.0310(4) Uani 1 1 d U . .
C14 C -0.17730(8) 1.79100(2) 0.22140(8) 0.0350(4) Uani 1 1 d U . .
H14 H -0.2205 1.8599 0.2094 0.042 Uiso 1 1 calc R . .
C15 C -0.16710(1) 1.6500(3) 0.26440(1) 0.0560(5) Uani 1 1 d U . .
H15 H -0.2015 1.6211 0.2828 0.068 Uiso 1 1 calc R . .
C16 C -0.10450(9) 1.55100(2) 0.27980(9) 0.0460(4) Uani 1 1 d DU . .
H16 H -0.1003 1.4478 0.3054 0.055 Uiso 1 1 calc R . .
N2 N -0.1391(9) 1.9898(7) 0.1428(9) 0.0380(4) Uani 1 1 d DU . .
C18 C -0.07370(6) 2.04840(5) 0.13550(7) 0.0540(3) Uani 1 1 d DU . .
H18A H -0.0294 2.0591 0.1859 0.081 Uiso 1 1 calc R . .
H18B H -0.0853 2.1588 0.1101 0.081 Uiso 1 1 calc R . .
H18C H -0.0624 1.9667 0.1055 0.081 Uiso 1 1 calc R . .
C19 C -0.21440(1) 1.9890(2) 0.06970(1) 0.0540(6) Uani 1 1 d U . .
H19A H -0.2167 1.8893 0.0396 0.081 Uiso 1 1 calc R . .
H19B H -0.2185 2.0918 0.0408 0.081 Uiso 1 1 calc R . .
H19C H -0.2566 1.9850 0.0816 0.081 Uiso 1 1 calc R . .
C20 C -0.13690(9) 2.14900(2) 0.18520(1) 0.0540(6) Uani 1 1 d U . .
H20A H -0.1799 2.1498 0.1959 0.081 Uiso 1 1 calc R . .
H20B H -0.1403 2.2484 0.1542 0.081 Uiso 1 1 calc R . .
H20C H -0.0890 2.1538 0.2329 0.081 Uiso 1 1 calc R . .
O21 O 0.5511(5) 1.6341(2) 0.3057(5) 0.0440(3) Uani 1 1 d DU . .
H21 H 0.5971 1.6617 0.3248 0.066 Uiso 1 1 calc RD . .
O22 O 0.5956(6) 1.4301(6) 0.2604(7) 0.071(4) Uani 1 1 d DU . .
C27 C 0.54050(8) 1.4811(5) 0.2701(9) 0.045(5) Uani 1 1 d DU . .
C21 C 0.46990(8) 1.4030(2) 0.2533(8) 0.0250(4) Uani 1 1 d U . .
C22 C 0.45090(9) 1.2560(2) 0.2100(8) 0.0430(5) Uani 1 1 d U . .
H22 H 0.4864 1.2134 0.1955 0.052 Uiso 1 1 calc R . .
C23 C 0.3869(7) 1.1740(8) 0.1880(7) 0.0180(3) Uani 1 1 d U . .
C24 C 0.3321(9) 1.2350(2) 0.2165(9) 0.0440(5) Uani 1 1 d U . .
H24 H 0.2860 1.1763 0.2038 0.053 Uiso 1 1 calc R . .
C25 C 0.3525(8) 1.3780(9) 0.2613(8) 0.0330(4) Uani 1 1 d DU . .
H25 H 0.3197 1.4179 0.2799 0.040 Uiso 1 1 calc RD . .
C26 C 0.4225(7) 1.4692(5) 0.2808(7) 0.0200(3) Uani 1 1 d DU . .
H26 H 0.4356 1.5690 0.3107 0.024 Uiso 1 1 calc R . .
N3 N 0.3598(9) 1.0156(7) 0.1387(8) 0.0360(4) Uani 1 1 d U . .
C28 C 0.3747(7) 1.0348(5) 0.0693(6) 0.0540(4) Uani 1 1 d U . .
H28A H 0.3550 1.1442 0.0447 0.081 Uiso 1 1 calc R . .
H28B H 0.3489 0.9432 0.0331 0.081 Uiso 1 1 calc R . .
H28C H 0.4296 1.0289 0.0867 0.081 Uiso 1 1 calc R . .
C29 C 0.2846(7) 0.9576(6) 0.1081(8) 0.0540(4) Uani 1 1 d U . .
H29A H 0.2757 0.9139 0.1488 0.081 Uiso 1 1 calc R . .
H29B H 0.2761 0.8671 0.0716 0.081 Uiso 1 1 calc R . .
H29C H 0.2494 1.0513 0.0826 0.081 Uiso 1 1 calc R . .
C30 C 0.4169(6) 0.8635(2) 0.1841(6) 0.0540(3) Uani 1 1 d U . .
H30A H 0.4665 0.9102 0.2206 0.081 Uiso 1 1 calc R . .
H30B H 0.4235 0.7900 0.1483 0.081 Uiso 1 1 calc R . .
H30C H 0.3957 0.7976 0.2109 0.081 Uiso 1 1 calc R . .
O31 O 0.3576(6) 1.0527(2) 0.4037(6) 0.0500(3) Uani 1 1 d DU . .
H31 H 0.3232 0.9812 0.3939 0.075 Uiso 1 1 calc RD . .
O32 O 0.4006(6) 0.8483(5) 0.3548(7) 0.0660(4) Uani 1 1 d DU . .
C37 C 0.4150(8) 0.9806(6) 0.3947(8) 0.0350(4) Uani 1 1 d DU . .
C31 C 0.4835(9) 1.1030(2) 0.4154(9) 0.0340(4) Uani 1 1 d DU . .
C32 C 0.4953(8) 1.2410(2) 0.4618(8) 0.0280(4) Uani 1 1 d U . .
H32 H 0.4598 1.2670 0.4791 0.034 Uiso 1 1 calc R . .
C33 C 0.5588(9) 1.3400(2) 0.4828(8) 0.0310(4) Uani 1 1 d U . .
C34 C 0.6162(9) 1.3030(2) 0.4632(8) 0.0380(4) Uani 1 1 d U . .
H34 H 0.6604 1.3715 0.4796 0.046 Uiso 1 1 calc R . .
C35 C 0.6035(8) 1.1510(2) 0.4151(8) 0.0290(4) Uani 1 1 d DU . .
H35 H 0.6411 1.1198 0.4011 0.035 Uiso 1 1 calc R . .
C36 C 0.5357(8) 1.0480(9) 0.3890(8) 0.0270(3) Uani 1 1 d DU . .
H36 H 0.5262 0.9523 0.3571 0.033 Uiso 1 1 calc R . .
N4 N 0.5789(8) 1.5031(5) 0.5332(7) 0.0270(3) Uani 1 1 d DU . .
C38 C 0.5238(6) 1.5157(15) 0.5700(6) 0.0520(3) Uani 1 1 d U . .
H38A H 0.4717 1.5398 0.5303 0.078 Uiso 1 1 calc R . .
H38B H 0.5412 1.6070 0.6076 0.078 Uiso 1 1 calc R . .
H38C H 0.5245 1.4081 0.5946 0.078 Uiso 1 1 calc R . .
C39 C 0.5903(6) 1.6567(3) 0.4937(6) 0.0290(2) Uani 1 1 d DU . .
H39A H 0.6300 1.6319 0.4796 0.043 Uiso 1 1 calc R . .
H39B H 0.6057 1.7542 0.5280 0.043 Uiso 1 1 calc R . .
H39C H 0.5424 1.6827 0.4480 0.043 Uiso 1 1 calc R . .
C40 C 0.6543(7) 1.4692(4) 0.6069(7) 0.0300(3) Uani 1 1 d U . .
H40A H 0.6499 1.3635 0.6300 0.045 Uiso 1 1 calc R . .
H40B H 0.6645 1.5631 0.6423 0.045 Uiso 1 1 calc R . .
H40C H 0.6963 1.4595 0.5948 0.045 Uiso 1 1 calc R . .
O4W O 0.2399(4) 0.8470(9) 0.3754(4) 0.0330(7) Uani 1 1 d GU . .
H14W H 0.2449 0.7487 0.3973 0.050 Uiso 1 1 d GD . .
H24W H 0.1927 0.8600 0.3397 0.050 Uiso 1 1 d GD . .
O1W O -0.2416(5) 0.6938(4) -0.1722(6) 0.0330(3) Uani 1 1 d GU . .
H11W H -0.2506 0.6024 -0.1531 0.050 Uiso 1 1 d GD . .
H21W H -0.2843 0.7480 -0.1994 0.050 Uiso 1 1 d GD . .
O3W O 0.6831(5) 1.8268(6) 0.3540(6) 0.0330(4) Uani 1 1 d GU . .
H13W H 0.7251 1.7732 0.3844 0.050 Uiso 1 1 d GD . .
H23W H 0.6855 1.8599 0.3136 0.050 Uiso 1 1 d GD . .
O2W O 0.1903(8) 1.340(2) 0.3011(7) 0.0330(5) Uani 1 1 d GU . .
H12W H 0.2339 1.3669 0.3401 0.050 Uiso 1 1 d GD . .
H22W H 0.1781 1.2364 0.3067 0.050 Uiso 1 1 d GD . .

loop_
_atom_site_aniso_label
_atom_site_aniso_U_11
_atom_site_aniso_U_22
_atom_site_aniso_U_33
_atom_site_aniso_U_23
_atom_site_aniso_U_13
_atom_site_aniso_U_12
I1 0.0512(10) 0.0467(8) 0.0579(10) -0.0065(9) 0.0274(8) -0.0057(9)
I2 0.0569(11) 0.0431(9) 0.0663(12) 0.0038(8) 0.0354(10) 0.0106(8)
I3 0.0481(10) 0.0454(8) 0.0622(11) -0.0067(9) 0.0257(8) -0.0096(9)
I4 0.0465(9) 0.0430(9) 0.0761(12) -0.0036(8) 0.0338(9) -0.0091(8)
O1 0.054(4) 0.055(4) 0.060(4) -0.018(3) 0.030(3) -0.018(3)
O2 0.037(4) 0.050(4) 0.064(4) -0.025(3) 0.031(3) -0.012(3)
C7 0.029(5) 0.018(4) 0.029(5) -0.006(3) 0.010(3) -0.008(3)
C1 0.031(5) 0.032(6) 0.032(5) 0.003(4) 0.016(4) 0.000(4)
C2 0.023(5) 0.025(5) 0.017(4) -0.002(3) 0.011(3) 0.000(3)
C3 0.037(5) 0.038(5) 0.035(5) -0.003(4) 0.016(4) -0.010(4)
C4 0.025(5) 0.027(5) 0.035(5) -0.005(3) 0.013(4) 0.002(3)
C5 0.041(6) 0.046(6) 0.052(6) -0.009(4) 0.026(4) 0.002(4)
C6 0.054(6) 0.039(6) 0.049(6) -0.008(4) 0.020(4) 0.000(4)
N1 0.031(5) 0.026(5) 0.033(5) -0.012(3) 0.013(3) -0.004(3)
C8 0.051(4) 0.067(5) 0.063(5) -0.027(4) 0.036(4) -0.014(4)
C9 0.029(3) 0.034(4) 0.019(3) 0.003(3) 0.000(3) 0.002(3)
C10 0.053(4) 0.029(4) 0.036(4) 0.006(3) 0.014(3) 0.000(3)
O11 0.058(4) 0.053(4) 0.064(4) 0.011(3) 0.032(3) 0.013(3)
O12 0.052(4) 0.042(4) 0.067(5) 0.019(3) 0.028(3) 0.010(3)
C17 0.058(7) 0.058(7) 0.053(7) -0.001(4) 0.028(5) -0.002(4)
C11 0.037(5) 0.027(5) 0.027(5) 0.002(3) 0.012(4) -0.001(3)
C12 0.038(6) 0.040(6) 0.036(6) 0.000(4) 0.016(4) -0.008(4)
C13 0.037(5) 0.027(5) 0.027(5) -0.006(3) 0.014(4) 0.008(4)
C14 0.032(5) 0.035(5) 0.038(5) 0.007(4) 0.018(4) -0.002(3)
C15 0.053(6) 0.056(7) 0.061(7) 0.001(4) 0.028(4) -0.003(4)
C16 0.052(6) 0.041(6) 0.037(6) -0.001(4) 0.016(4) -0.004(4)
N2 0.040(5) 0.029(5) 0.038(5) -0.003(3) 0.014(4) -0.001(3)
C18 0.052(5) 0.058(5) 0.061(5) 0.011(4) 0.035(4) 0.004(4)
C19 0.052(5) 0.058(5) 0.061(5) 0.011(4) 0.035(4) 0.004(4)
C20 0.052(5) 0.058(5) 0.061(5) 0.011(4) 0.035(4) 0.004(4)
O21 0.045(4) 0.042(4) 0.047(4) -0.017(3) 0.025(3) -0.013(3)
O22 0.062(5) 0.070(5) 0.084(5) -0.018(4) 0.038(4) -0.003(3)
C27 0.052(6) 0.044(6) 0.038(6) -0.003(4) 0.021(4) 0.010(4)
C21 0.025(5) 0.022(5) 0.023(5) 0.002(3) 0.008(4) -0.002(3)
C22 0.044(6) 0.043(6) 0.040(6) -0.001(4) 0.019(4) 0.003(4)
C23 0.014(4) 0.021(4) 0.023(4) -0.003(3) 0.013(3) 0.005(3)
C24 0.043(6) 0.042(6) 0.045(6) 0.001(4) 0.019(4) -0.004(4)
C25 0.036(5) 0.033(5) 0.039(5) -0.005(3) 0.025(4) 0.005(3)
C26 0.021(4) 0.017(4) 0.018(4) -0.003(3) 0.005(3) -0.002(3)
N3 0.031(5) 0.041(5) 0.041(5) -0.006(3) 0.022(4) -0.010(3)
C28 0.052(5) 0.058(5) 0.061(5) 0.011(4) 0.035(4) 0.004(4)
C29 0.052(5) 0.058(5) 0.061(5) 0.011(4) 0.035(4) 0.004(4)
C30 0.052(5) 0.058(5) 0.061(5) 0.011(4) 0.035(4) 0.004(4)
O31 0.052(4) 0.050(4) 0.054(4) -0.013(3) 0.030(3) -0.024(3)
O32 0.067(5) 0.050(5) 0.074(5) -0.021(4) 0.028(4) -0.012(3)
C37 0.040(5) 0.033(5) 0.027(5) 0.006(3) 0.012(4) 0.000(4)
C31 0.033(5) 0.028(5) 0.036(5) 0.006(4) 0.011(4) -0.004(4)
C32 0.032(5) 0.028(5) 0.026(5) 0.000(3) 0.015(4) 0.002(3)
C33 0.032(5) 0.025(5) 0.030(5) -0.006(3) 0.011(4) 0.010(3)
C34 0.037(5) 0.041(6) 0.038(5) 0.002(4) 0.020(4) -0.007(4)
C35 0.029(5) 0.029(5) 0.032(5) 0.000(3) 0.018(4) 0.006(3)
C36 0.036(5) 0.025(5) 0.019(4) 0.005(3) 0.011(3) 0.012(3)
N4 0.030(4) 0.024(5) 0.028(4) -0.006(3) 0.014(3) -0.006(3)
C38 0.055(5) 0.058(5) 0.053(5) -0.026(4) 0.034(4) -0.009(4)
C39 0.037(4) 0.018(4) 0.031(4) 0.002(3) 0.016(3) 0.000(3)
C40 0.028(4) 0.020(4) 0.022(4) -0.004(3) -0.004(3) -0.002(3)
O4W 0.020(3) 0.033(3) 0.042(3) 0.006(2) 0.011(2) -0.008(2)
O1W 0.020(3) 0.033(3) 0.042(3) 0.006(2) 0.011(2) -0.008(2)
O3W 0.020(3) 0.033(3) 0.042(3) 0.006(2) 0.011(2) -0.008(2)
O2W 0.020(3) 0.033(3) 0.042(3) 0.006(2) 0.011(2) -0.008(2)

loop_
_atom_type_symbol
_atom_type_description
_atom_type_scat_dispersion_real
_atom_type_scat_dispersion_imag
_atom_type_scat_source
C C 0.0033 0.0016 'International Tables Vol C Tables 4.2.6.8 and 6.1.1.4'
H H 0.0000 0.0000 'International Tables Vol C Tables 4.2.6.8 and 6.1.1.4'
N N 0.0061 0.0033 'International Tables Vol C Tables 4.2.6.8 and 6.1.1.4'
O O 0.0106 0.0060 'International Tables Vol C Tables 4.2.6.8 and 6.1.1.4'
I I -0.4742 1.8119 'International Tables Vol C Tables 4.2.6.8 and 6.1.1.4'

loop_
_geom_angle_atom_site_label_1
_geom_angle_atom_site_label_2
_geom_angle_atom_site_label_3
_geom_angle
_geom_angle_site_symmetry_1
_geom_angle_site_symmetry_3
C7 O1 H1 109.4 . .
O2 C7 C1 118.7(12) . .
O2 C7 O1 127.2(11) . .
C1 C7 O1 114.1(11) . .
C7 C1 C6 124.85(9) . .
C7 C1 C2 118.58(14) . .
C6 C1 C2 116.5(14) . .
C1 C2 C3 115.8(13) . .
C1 C2 H2 122.1 . .
C3 C2 H2 122.1 . .
C4 C3 C2 120.6(15) . .
C4 C3 N1 127.5(14) . .
C2 C3 N1 111.9(12) . .
C5 C4 C3 124.1(15) . .
C5 C4 H4 117.9 . .
C3 C4 H4 118.0 . .
C6 C5 C4 117.9(15) . .
C6 C5 H5 121.0 . .
C4 C5 H5 121.0 . .
C5 C6 C1 125.0(16) . .
C5 C6 H6 117.5 . .
C1 C6 H6 117.4 . .
C10 N1 C8 117.4(10) . .
C10 N1 C3 106.8(11) . .
C8 N1 C3 117.2(11) . .
C10 N1 C9 107.4(10) . .
C8 N1 C9 103.6(10) . .
C3 N1 C9 103.0(10) . .
N1 C8 H8A 109.4 . .
N1 C8 H8B 109.4 . .
H8A C8 H8B 109.5 . .
N1 C8 H8C 109.6 . .
H8A C8 H8C 109.5 . .
H8B C8 H8C 109.5 . .
N1 C9 H9A 109.5 . .
N1 C9 H9B 109.4 . .
H9A C9 H9B 109.5 . .
N1 C9 H9C 109.5 . .
H9A C9 H9C 109.5 . .
H9B C9 H9C 109.5 . .
N1 C10 H10A 109.5 . .
N1 C10 H10B 109.4 . .
H10A C10 H10B 109.5 . .
N1 C10 H10C 109.5 . .
H10A C10 H10C 109.5 . .
H10B C10 H10C 109.5 . .
C17 O11 H11 109.6 . .
O12 C17 O11 123.2(7) . .
O12 C17 C11 122.1(15) . .
O11 C17 C11 111.9(14) . .
C16 C11 C12 114.0(15) . .
C16 C11 C17 122.4(15) . .
C12 C11 C17 123.4(14) . .
C13 C12 C11 119.4(15) . .
C13 C12 H12 120.4 . .
C11 C12 H12 120.2 . .
C12 C13 C14 118.87(10) . .
C12 C13 N2 117.0(14) . .
C14 C13 N2 124.3(15) . .
C15 C14 C13 123.25(12) . .
C15 C14 H14 118.3 . .
C13 C14 H14 118.3 . .
C16 C15 C14 116.7(17) . .
C16 C15 H15 121.6 . .
C14 C15 H15 121.7 . .
C15 C16 C11 127.07(10) . .
C15 C16 H16 116.3 . .
C11 C16 H16 116.4 . .
C19 N2 C20 107.3(13) . .
C19 N2 C13 114.7(13) . .
C20 N2 C13 108.8(13) . .
C19 N2 C18 115.2(14) . .
C20 N2 C18 90.3(11) . .
C13 N2 C18 117.1(13) . .
N2 C18 H18A 109.5 . .
N2 C18 H18B 109.5 . .
H18A C18 H18B 109.5 . .
N2 C18 H18C 109.4 . .
H18A C18 H18C 109.5 . .
H18B C18 H18C 109.5 . .
N2 C19 H19A 109.5 . .
N2 C19 H19B 109.6 . .
H19A C19 H19B 109.5 . .
N2 C19 H19C 109.3 . .
H19A C19 H19C 109.5 . .
H19B C19 H19C 109.5 . .
N2 C20 H20A 109.4 . .
N2 C20 H20B 109.5 . .
H20A C20 H20B 109.5 . .
N2 C20 H20C 109.5 . .
H20A C20 H20C 109.5 . .
H20B C20 H20C 109.5 . .
C27 O21 H21 109.5 . .
O22 C27 O21 115.4(12) . .
O22 C27 C21 131.1(12) . .
O21 C27 C21 113.4(11) . .
C22 C21 C26 121.5(14) . .
C22 C21 C27 117.1(13) . .
C26 C21 C27 121.3(13) . .
C21 C22 C23 123.9(15) . .
C21 C22 H22 118.0 . .
C23 C22 H22 118.0 . .
C22 C23 C24 118.3(14) . .
C22 C23 N3 127.8(12) . .
C24 C23 N3 113.8(12) . .
C23 C24 C25 117.3(14) . .
C23 C24 H24 121.4 . .
C25 C24 H24 121.3 . .
C24 C25 C26 122.0(13) . .
C24 C25 H25 119.0 . .
C26 C25 H25 119.0 . .
C21 C26 C25 116.8(13) . .
C21 C26 H26 121.6 . .
C25 C26 H26 121.6 . .
C29 N3 C23 121.8(12) . .
C29 N3 C28 105.1(12) . .
C23 N3 C28 109.9(10) . .
C29 N3 C30 109.1(11) . .
C23 N3 C30 108.0(11) . .
C28 N3 C30 101.1(10) . .
N3 C28 H28A 109.4 . .
N3 C28 H28B 109.5 . .
H28A C28 H28B 109.5 . .
N3 C28 H28C 109.5 . .
H28A C28 H28C 109.5 . .
H28B C28 H28C 109.5 . .
N3 C29 H29A 109.5 . .
N3 C29 H29B 109.5 . .
H29A C29 H29B 109.5 . .
N3 C29 H29C 109.3 . .
H29A C29 H29C 109.5 . .
H29B C29 H29C 109.5 . .
N3 C30 H30A 109.4 . .
N3 C30 H30B 109.5 . .
H30A C30 H30B 109.5 . .
N3 C30 H30C 109.5 . .
H30A C30 H30C 109.5 . .
H30B C30 H30C 109.5 . .
C37 O31 H31 109.4 . .
O32 C37 O31 118.5(13) . .
O32 C37 C31 125.9(12) . .
O31 C37 C31 113.0(11) . .
C32 C31 C36 124.6(14) . .
C32 C31 C37 120.9(13) . .
C36 C31 C37 114.2(13) . .
C31 C32 C33 119.4(14) . .
C31 C32 H32 120.3 . .
C33 C32 H32 120.2 . .
C34 C33 C32 123.5(16) . .
C34 C33 N4 111.0(14) . .
C32 C33 N4 125.5(13) . .
C33 C34 C35 116.1(14) . .
C33 C34 H34 122.0 . .
C35 C34 H34 122.0 . .
C34 C35 C36 121.9(13) . .
C34 C35 H35 119.0 . .
C36 C35 H35 119.1 . .
C35 C36 C31 114.4(14) . .
C35 C36 H36 122.8 . .
C31 C36 H36 122.8 . .
C38 N4 C39 119.9(10) . .
C38 N4 C33 109.3(10) . .
C39 N4 C33 111.9(11) . .
C38 N4 C40 98.0(10) . .
C39 N4 C40 108.4(10) . .
C33 N4 C40 107.9(11) . .
N4 C38 H38A 109.4 . .
N4 C38 H38B 109.5 . .
H38A C38 H38B 109.5 . .
N4 C38 H38C 109.5 . .
H38A C38 H38C 109.5 . .
H38B C38 H38C 109.5 . .
N4 C39 H39A 109.5 . .
N4 C39 H39B 109.5 . .
H39A C39 H39B 109.5 . .
N4 C39 H39C 109.4 . .
H39A C39 H39C 109.5 . .
H39B C39 H39C 109.5 . .
N4 C40 H40A 109.5 . .
N4 C40 H40B 109.4 . .
H40A C40 H40B 109.5 . .
N4 C40 H40C 109.5 . .
H40A C40 H40C 109.5 . .
H40B C40 H40C 109.5 . .
H14W O4W H24W 109.5 . .
H11W O1W H21W 109.6 . .
H13W O3W H23W 109.6 . .
H12W O2W H22W 109.4 . .

loop_
_geom_bond_atom_site_label_1
_geom_bond_atom_site_label_2
_geom_bond_distance
_geom_bond_site_symmetry_2
O1 C7 1.350(11) .
O1 H1 0.8200 .
O2 C7 1.196(10) .
C7 C1 1.557(18) .
C1 C6 1.399(18) .
C1 C2 1.4044(13) .
C2 C3 1.512(2) .
C2 H2 0.9300 .
C3 C4 1.251(17) .
C3 N1 1.533(19) .
C4 C5 1.368(15) .
C4 H4 0.9300 .
C5 C6 1.323(10) .
C5 H5 0.9300 .
C6 H6 0.9300 .
N1 C10 1.460(14) .
N1 C8 1.445(16) .
N1 C9 1.604(16) .
C8 H8A 0.9600 .
C8 H8B 0.9600 .
C8 H8C 0.9600 .
C9 H9A 0.9600 .
C9 H9B 0.9600 .
C9 H9C 0.9600 .
C10 H10A 0.9600 .
C10 H10B 0.9600 .
C10 H10C 0.9600 .
O11 C17 1.338(11) .
O11 H11 0.8200 .
O12 C17 1.197(12) .
C17 C11 1.4179(16) .
C11 C16 1.377(17) .
C11 C12 1.4551(12) .
C12 C13 1.400(2) .
C12 H12 0.9300 .
C13 C14 1.386(2) .
C13 N2 1.480(2) .
C14 C15 1.336(2) .
C14 H14 0.9300 .
C15 C16 1.350(2) .
C15 H15 0.9300 .
C16 H16 0.9300 .
N2 C19 1.490(2) .
N2 C20 1.480(19) .
N2 C18 1.428(17) .
C18 H18A 0.9600 .
C18 H18B 0.9600 .
C18 H18C 0.9600 .
C19 H19A 0.9600 .
C19 H19B 0.9600 .
C19 H19C 0.9600 .
C20 H20A 0.9600 .
C20 H20B 0.9600 .
C20 H20C 0.9600 .
O21 C27 1.340(6) .
O21 H21 0.8200 .
O22 C27 1.245(6) .
C27 C21 1.395(18) .
C21 C22 1.36(2) .
C21 C26 1.379(17) .
C22 C23 1.282(18) .
C22 H22 0.9300 .
C23 C24 1.503(17) .
C23 N3 1.495(17) .
C24 C25 1.352(16) .
C24 H24 0.9300 .
C25 C26 1.420(13) .
C25 H25 0.9300 .
C26 H26 0.9300 .
N3 C29 1.372(18) .
N3 C28 1.534(17) .
N3 C30 1.574(16) .
C28 H28A 0.9600 .
C28 H28B 0.9600 .
C28 H28C 0.9600 .
C29 H29A 0.9600 .
C29 H29B 0.9600 .
C29 H29C 0.9600 .
C30 H30A 0.9600 .
C30 H30B 0.9600 .
C30 H30C 0.9600 .
O31 C37 1.339(6) .
O31 H31 0.8200 .
O32 C37 1.237(6) .
C37 C31 1.530(19) .
C31 C32 1.349(19) .
C31 C36 1.414(17) .
C32 C33 1.345(19) .
C32 H32 0.9300 .
C33 C34 1.380(17) .
C33 N4 1.538(19) .
C34 C35 1.460(2) .
C34 H34 0.9300 .
C35 C36 1.416(18) .
C35 H35 0.9300 .
C36 H36 0.9300 .
N4 C38 1.562(16) .
N4 C39 1.494(14) .
N4 C40 1.519(17) .
C38 H38A 0.9600 .
C38 H38B 0.9600 .
C38 H38C 0.9600 .
C39 H39A 0.9600 .
C39 H39B 0.9600 .
C39 H39C 0.9600 .
C40 H40A 0.9600 .
C40 H40B 0.9600 .
C40 H40C 0.9600 .
O4W H14W 0.8571 .
O4W H24W 0.8584 .
O1W H11W 0.8572 .
O1W H21W 0.8557 .
O3W H13W 0.8569 .
O3W H23W 0.8577 .
O2W H12W 0.8575 .
O2W H22W 0.8564 .

loop_
_geom_torsion_atom_site_label_1
_geom_torsion_atom_site_label_2
_geom_torsion_atom_site_label_3
_geom_torsion_atom_site_label_4
_geom_torsion
_geom_torsion_site_symmetry_1
_geom_torsion_site_symmetry_2
_geom_torsion_site_symmetry_3
_geom_torsion_site_symmetry_4
O2 C7 C1 C6 177.4(14) . . . .
O1 C7 C1 C6 -1.6(4) . . . .
O2 C7 C1 C2 -2.9(17) . . . .
O1 C7 C1 C2 178.0(13) . . . .
C7 C1 C2 C3 -177.94(10) . . . .
C6 C1 C2 C3 1.77(16) . . . .
C1 C2 C3 C4 0.47(17) . . . .
C1 C2 C3 N1 -180.0(13) . . . .
C2 C3 C4 C5 -1.0(2) . . . .
N1 C3 C4 C5 179.7(15) . . . .
C3 C4 C5 C6 -1.0(3) . . . .
C4 C5 C6 C1 4.0(2) . . . .
C7 C1 C6 C5 175.64(13) . . . .
C2 C1 C6 C5 -4.0(2) . . . .
C4 C3 N1 C10 59.0(12) . . . .
C2 C3 N1 C10 -120.5(12) . . . .
C4 C3 N1 C8 -166.9(14) . . . .
C2 C3 N1 C8 13.5(18) . . . .
C4 C3 N1 C9 -54.0(19) . . . .
C2 C3 N1 C9 126.5(11) . . . .
O12 C17 C11 C16 17.0(3) . . . .
O11 C17 C11 C16 178.1(14) . . . .
O12 C17 C11 C12 -168.4(17) . . . .
O11 C17 C11 C12 -7.0(2) . . . .
C16 C11 C12 C13 -3.33(18) . . . .
C17 C11 C12 C13 -178.96(11) . . . .
C11 C12 C13 C14 8.0(2) . . . .
C11 C12 C13 N2 -174.5(14) . . . .
C12 C13 C14 C15 -6.0(2) . . . .
N2 C13 C14 C15 176.7(16) . . . .
C13 C14 C15 C16 -1.0(3) . . . .
C14 C15 C16 C11 6.0(3) . . . .
C12 C11 C16 C15 -4.0(2) . . . .
C17 C11 C16 C15 171.74(12) . . . .
C12 C13 N2 C19 126.3(16) . . . .
C14 C13 N2 C19 -56.3(11) . . . .
C12 C13 N2 C20 -113.5(15) . . . .
C14 C13 N2 C20 63.9(12) . . . .
C12 C13 N2 C18 -13.0(11) . . . .
C14 C13 N2 C18 164.5(13) . . . .
O22 C27 C21 C22 -10(3) . . . .
O21 C27 C21 C22 173.2(14) . . . .
O22 C27 C21 C26 168.7(16) . . . .
O21 C27 C21 C26 -8.2(17) . . . .
C26 C21 C22 C23 4.0(19) . . . .
C27 C21 C22 C23 -177.6(15) . . . .
C21 C22 C23 C24 -4.9(18) . . . .
C21 C22 C23 N3 178.1(15) . . . .
C22 C23 C24 C25 2.7(17) . . . .
N3 C23 C24 C25 -179.8(13) . . . .
C23 C24 C25 C26 0.4(18) . . . .
C22 C21 C26 C25 -0.6(17) . . . .
C27 C21 C26 C25 -179.1(14) . . . .
C24 C25 C26 C21 -1.4(17) . . . .
C22 C23 N3 C29 -168.3(15) . . . .
C24 C23 N3 C29 14.4(19) . . . .
C22 C23 N3 C28 -45.1(17) . . . .
C24 C23 N3 C28 137.8(12) . . . .
C22 C23 N3 C30 64.5(18) . . . .
C24 C23 N3 C30 -112.8(12) . . . .
O32 C37 C31 C32 -177.5(16) . . . .
O31 C37 C31 C32 21.2(18) . . . .
O32 C37 C31 C36 -4.0(19) . . . .
O31 C37 C31 C36 -165.3(12) . . . .
C36 C31 C32 C33 3.0(19) . . . .
C37 C31 C32 C33 175.8(14) . . . .
C31 C32 C33 C34 -4.0(19) . . . .
C31 C32 C33 N4 178.1(15) . . . .
C32 C33 C34 C35 2.1(18) . . . .
N4 C33 C34 C35 -179.9(13) . . . .
C33 C34 C35 C36 0.8(17) . . . .
C34 C35 C36 C31 -1.7(17) . . . .
C32 C31 C36 C35 -0.2(18) . . . .
C37 C31 C36 C35 -173.4(12) . . . .
C34 C33 N4 C38 -166.8(11) . . . .
C32 C33 N4 C38 11.4(16) . . . .
C34 C33 N4 C39 58.0(16) . . . .
C32 C33 N4 C39 -123.8(15) . . . .
C34 C33 N4 C40 -61.2(15) . . . .
C32 C33 N4 C40 117.0(16) . . . .
